data_1545220
loop_
_publ_author_name
'Hu, Zhengxi'
'Wu, Ye'
'Xie, Shuangshuang'
'Sun, Weiguang'
'Guo, Yi'
'Li, Xiao-Nian'
'Liu, Junjun'
'Li, Hua'
'Wang, Jianping'
'Luo, Zengwei'
'Xue, Yongbo'
'Zhang, Yonghui'

_publ_section_title
;
 Phomopsterones A and B, Two Functionalized Ergostane-Type Steroids from
 the Endophytic Fungus Phomopsis sp. TJ507A.
;
_journal_issue 1
_journal_name_full 'Organic letters'
_journal_page_first 258
_journal_page_last 261
_journal_paper_doi 10.1021/acs.orglett.6b03557
_journal_volume 19
_journal_year 2017
_chemical_absolute_configuration ad
_chemical_formula_moiety 'C29 H42 O6'
_chemical_formula_sum 'C29 H42 O6'
_chemical_formula_weight 486.62
_space_group_crystal_system orthorhombic
_space_group_IT_number 19
_space_group_name_Hall 'P 2ac 2ab'
_space_group_name_H-M_alt 'P 21 21 21'
_symmetry_space_group_name_Hall 'P 2ac 2ab'
_symmetry_space_group_name_H-M 'P 21 21 21'
_atom_sites_solution_hydrogens geom
_atom_sites_solution_primary direct
_atom_sites_solution_secondary difmap
_audit_creation_method SHELXL-2014/7
_cell_angle_alpha 90
_cell_angle_beta 90
_cell_angle_gamma 90
_cell_formula_units_Z 4
_cell_length_a 6.3717(2)
_cell_length_b 18.6450(4)
_cell_length_c 22.0515(5)
_cell_measurement_reflns_used 8127
_cell_measurement_temperature 100(2)
_cell_measurement_theta_max 68.66
_cell_measurement_theta_min 3.10
_cell_volume 2619.73(12)
_computing_cell_refinement 'Bruker SAINT'
_computing_data_collection 'Bruker APEX2'
_computing_data_reduction 'Bruker SAINT'
_computing_molecular_graphics 'Bruker SHELXTL'
_computing_publication_material 'Bruker SHELXTL'
_computing_structure_refinement 'SHELXL-2014 (Sheldrick 2014)'
_computing_structure_solution 'SHELXS-97 (Sheldrick 2008)'
_diffrn_ambient_temperature 100(2)
_diffrn_measured_fraction_theta_full 0.938
_diffrn_measured_fraction_theta_max 0.923
_diffrn_measurement_device_type 'Bruker APEX-II CCD'
_diffrn_measurement_method '\f and \w scans'
_diffrn_radiation_type CuK\a
_diffrn_radiation_wavelength 1.54178
_diffrn_reflns_av_R_equivalents 0.0448
_diffrn_reflns_av_unetI/netI 0.0480
_diffrn_reflns_Laue_measured_fraction_full 0.938
_diffrn_reflns_Laue_measured_fraction_max 0.923
_diffrn_reflns_limit_h_max 6
_diffrn_reflns_limit_h_min -7
_diffrn_reflns_limit_k_max 22
_diffrn_reflns_limit_k_min -22
_diffrn_reflns_limit_l_max 21
_diffrn_reflns_limit_l_min -25
_diffrn_reflns_number 13153
_diffrn_reflns_point_group_measured_fraction_full 0.901
_diffrn_reflns_point_group_measured_fraction_max 0.884
_diffrn_reflns_theta_full 67.679
_diffrn_reflns_theta_max 69.319
_diffrn_reflns_theta_min 3.104
_diffrn_source 'fine-focus sealed tube'
_exptl_absorpt_coefficient_mu 0.681
_exptl_absorpt_correction_type multi-scan
_exptl_absorpt_process_details sadabs
_exptl_crystal_colour colourless
_exptl_crystal_density_diffrn 1.234
_exptl_crystal_description plate
_exptl_crystal_F_000 1056
_exptl_crystal_size_max 0.500
_exptl_crystal_size_mid 0.200
_exptl_crystal_size_min 0.040
_exptl_transmission_factor_max 0.7532
_exptl_transmission_factor_min 0.4033
_refine_diff_density_max 0.234
_refine_diff_density_min -0.332
_refine_diff_density_rms 0.055
_refine_ls_abs_structure_details
;
 Flack x determined using 1617 quotients [(I+)-(I-)]/[(I+)+(I-)]
 (Parsons, Flack and Wagner, Acta Cryst. B69 (2013) 249-259).
;
_refine_ls_abs_structure_Flack -0.04(8)
_refine_ls_extinction_method none
_refine_ls_goodness_of_fit_ref 1.051
_refine_ls_hydrogen_treatment constr
_refine_ls_matrix_type full
_refine_ls_number_parameters 324
_refine_ls_number_reflns 4332
_refine_ls_number_restraints 0
_refine_ls_restrained_S_all 1.051
_refine_ls_R_factor_all 0.0410
_refine_ls_R_factor_gt 0.0397
_refine_ls_shift/su_max 0.001
_refine_ls_shift/su_mean 0.000
_refine_ls_structure_factor_coef Fsqd
_refine_ls_weighting_details 'w=1/[\s^2^(Fo^2^)+(0.0883P)^2^+0.2716P] where P=(Fo^2^+2Fc^2^)/3'
_refine_ls_weighting_scheme calc
_refine_ls_wR_factor_gt 0.1193
_refine_ls_wR_factor_ref 0.1208
_reflns_Friedel_coverage 0.662
_reflns_Friedel_fraction_full 0.852
_reflns_Friedel_fraction_max 0.830
_reflns_number_gt 4177
_reflns_number_total 4332
_reflns_threshold_expression 'I > 2\s(I)'
_cod_data_source_file ol6b03557_si_002.cif
_cod_data_source_block cu_zyh_wy3352_0m
_cod_database_code 1545220
_shelx_shelxl_version_number 2014/7
_shelx_space_group_comment
;
The symmetry employed for this shelxl refinement is uniquely defined
by the following loop, which should always be used as a source of
symmetry information in preference to the above space-group names.
They are only intended as comments.
;
_shelx_estimated_absorpt_t_min 0.727
_shelx_estimated_absorpt_t_max 0.973

loop_
_space_group_symop_operation_xyz
'x, y, z'
'x+1/2, -y+1/2, -z'
'-x, y+1/2, -z+1/2'
'-x+1/2, -y, z+1/2'

loop_
_atom_site_label
_atom_site_type_symbol
_atom_site_fract_x
_atom_site_fract_y
_atom_site_fract_z
_atom_site_U_iso_or_equiv
_atom_site_adp_type
_atom_site_occupancy
_atom_site_site_symmetry_order
_atom_site_calc_flag
_atom_site_refinement_flags_posn
_atom_site_refinement_flags_adp
O29 O 0.8905(3) 1.09069(9) -0.25317(8) 0.0212(4) Uani 1 1 d . .
O6 O 0.7517(4) 0.98768(9) -0.21941(9) 0.0308(5) Uani 1 1 d . .
O3 O 0.9178(3) 1.24452(9) -0.07775(9) 0.0282(5) Uani 1 1 d . .
O7 O 0.5010(3) 1.11390(9) 0.03904(9) 0.0242(4) Uani 1 1 d . .
H7 H 0.4535 1.1531 0.0518 0.036 Uiso 1 1 calc R U
O22 O 1.1554(3) 0.83072(10) 0.18728(9) 0.0299(5) Uani 1 1 d . .
O8 O 0.9536(3) 1.05081(8) -0.04470(7) 0.0171(4) Uani 1 1 d . .
C29 C 0.9827(5) 1.05098(15) -0.30249(12) 0.0256(6) Uani 1 1 d . .
H29A H 1.0992 1.0219 -0.2872 0.038 Uiso 1 1 calc R U
H29B H 1.0350 1.0845 -0.3332 0.038 Uiso 1 1 calc R U
H29C H 0.8764 1.0196 -0.3206 0.038 Uiso 1 1 calc R U
C6 C 0.7838(4) 1.05059(13) -0.21293(11) 0.0189(5) Uani 1 1 d . .
C5 C 0.7171(4) 1.09483(12) -0.15938(11) 0.0163(5) Uani 1 1 d . .
C10 C 0.5229(4) 1.07427(12) -0.12250(11) 0.0165(5) Uani 1 1 d . .
C9 C 0.5772(4) 1.02127(12) -0.06929(11) 0.0152(5) Uani 1 1 d . .
H9 H 0.4446 1.0153 -0.0456 0.018 Uiso 1 1 calc R U
C11 C 0.6449(4) 0.94559(12) -0.08757(11) 0.0176(5) Uani 1 1 d . .
H11A H 0.5304 0.9221 -0.1106 0.021 Uiso 1 1 calc R U
H11B H 0.7697 0.9484 -0.1142 0.021 Uiso 1 1 calc R U
C12 C 0.6969(4) 0.90107(12) -0.03161(12) 0.0185(5) Uani 1 1 d . .
H12A H 0.7188 0.8506 -0.0440 0.022 Uiso 1 1 calc R U
H12B H 0.5758 0.9023 -0.0035 0.022 Uiso 1 1 calc R U
C13 C 0.8931(4) 0.92767(11) 0.00194(11) 0.0145(5) Uani 1 1 d . .
C17 C 0.9035(4) 0.90434(12) 0.06953(11) 0.0160(5) Uani 1 1 d . .
H17 H 0.7587 0.9095 0.0865 0.019 Uiso 1 1 calc R U
C20 C 0.9780(4) 0.82747(12) 0.08463(12) 0.0184(5) Uani 1 1 d . .
H20 H 1.1274 0.8225 0.0714 0.022 Uiso 1 1 calc R U
C22 C 0.9678(4) 0.81647(12) 0.15255(12) 0.0195(5) Uani 1 1 d . .
H22 H 0.8347 0.8332 0.1720 0.023 Uiso 1 1 calc R U
C23 C 1.0736(4) 0.75796(13) 0.18448(12) 0.0212(6) Uani 1 1 d . .
H23 H 1.1542 0.7238 0.1584 0.025 Uiso 1 1 calc R U
C24 C 0.9978(5) 0.72844(13) 0.24446(12) 0.0247(6) Uani 1 1 d . .
H24 H 0.9130 0.7666 0.2648 0.030 Uiso 1 1 calc R U
C25 C 0.8573(6) 0.66233(14) 0.23699(13) 0.0315(7) Uani 1 1 d . .
H25 H 0.9448 0.6228 0.2196 0.038 Uiso 1 1 calc R U
C27 C 0.6741(6) 0.67531(19) 0.19433(15) 0.0426(9) Uani 1 1 d . .
H27A H 0.5806 0.6336 0.1949 0.064 Uiso 1 1 calc R U
H27B H 0.7270 0.6828 0.1531 0.064 Uiso 1 1 calc R U
H27C H 0.5965 0.7179 0.2075 0.064 Uiso 1 1 calc R U
C4 C 0.8360(4) 1.15138(13) -0.14474(11) 0.0181(5) Uani 1 1 d . .
H4 H 0.9505 1.1634 -0.1704 0.022 Uiso 1 1 calc R U
C3 C 0.7971(4) 1.19584(12) -0.09056(12) 0.0191(5) Uani 1 1 d . .
C2 C 0.6066(4) 1.17826(12) -0.05312(11) 0.0196(5) Uani 1 1 d . .
H2 H 0.5490 1.2235 -0.0354 0.024 Uiso 1 1 calc R U
C7 C 0.6718(4) 1.12701(12) -0.00084(11) 0.0180(5) Uani 1 1 d . .
H7A H 0.7916 1.1483 0.0223 0.022 Uiso 1 1 calc R U
C8 C 0.7347(4) 1.05446(12) -0.02589(11) 0.0157(5) Uani 1 1 d . .
C18 C 0.3485(4) 1.04373(13) -0.16306(12) 0.0208(5) Uani 1 1 d . .
H18A H 0.3140 1.0785 -0.1948 0.031 Uiso 1 1 calc R U
H18B H 0.2235 1.0342 -0.1385 0.031 Uiso 1 1 calc R U
H18C H 0.3969 0.9990 -0.1818 0.031 Uiso 1 1 calc R U
C1 C 0.4385(4) 1.14310(13) -0.09259(12) 0.0203(5) Uani 1 1 d . .
H1A H 0.3932 1.1772 -0.1244 0.024 Uiso 1 1 calc R U
H1B H 0.3149 1.1313 -0.0673 0.024 Uiso 1 1 calc R U
C21 C 0.8493(4) 0.76925(12) 0.05369(12) 0.0210(5) Uani 1 1 d . .
H21A H 0.8950 0.7221 0.0682 0.032 Uiso 1 1 calc R U
H21B H 0.8695 0.7721 0.0097 0.032 Uiso 1 1 calc R U
H21C H 0.7004 0.7760 0.0632 0.032 Uiso 1 1 calc R U
C28 C 1.1889(6) 0.71303(17) 0.28439(13) 0.0360(7) Uani 1 1 d . .
H28A H 1.2598 0.6697 0.2698 0.054 Uiso 1 1 calc R U
H28B H 1.1432 0.7058 0.3264 0.054 Uiso 1 1 calc R U
H28C H 1.2861 0.7537 0.2825 0.054 Uiso 1 1 calc R U
C26 C 0.7731(8) 0.63717(19) 0.29829(17) 0.0492(10) Uani 1 1 d . .
H26A H 0.7093 0.6778 0.3196 0.074 Uiso 1 1 calc R U
H26B H 0.8887 0.6178 0.3226 0.074 Uiso 1 1 calc R U
H26C H 0.6673 0.5998 0.2919 0.074 Uiso 1 1 calc R U
C16 C 1.0400(4) 0.96223(12) 0.09983(12) 0.0217(6) Uani 1 1 d . .
H16A H 1.0147 0.9637 0.1441 0.026 Uiso 1 1 calc R U
H16B H 1.1908 0.9529 0.0925 0.026 Uiso 1 1 calc R U
C15 C 0.9716(5) 1.03280(12) 0.06984(12) 0.0215(6) Uani 1 1 d . .
H15A H 0.8615 1.0569 0.0941 0.026 Uiso 1 1 calc R U
H15B H 1.0922 1.0658 0.0652 0.026 Uiso 1 1 calc R U
C14 C 0.8864(4) 1.01013(12) 0.00814(11) 0.0155(5) Uani 1 1 d . .
C19 C 1.0917(4) 0.90669(13) -0.03245(12) 0.0214(6) Uani 1 1 d . .
H19A H 1.0975 0.8544 -0.0367 0.032 Uiso 1 1 calc R U
H19B H 1.2152 0.9234 -0.0100 0.032 Uiso 1 1 calc R U
H19C H 1.0900 0.9288 -0.0728 0.032 Uiso 1 1 calc R U

loop_
_atom_site_aniso_label
_atom_site_aniso_U_11
_atom_site_aniso_U_22
_atom_site_aniso_U_33
_atom_site_aniso_U_23
_atom_site_aniso_U_13
_atom_site_aniso_U_12
O29 0.0281(10) 0.0232(8) 0.0124(9) -0.0011(7) 0.0046(8) -0.0009(7)
O6 0.0518(13) 0.0222(9) 0.0184(10) -0.0039(7) 0.0067(9) -0.0069(9)
O3 0.0420(12) 0.0217(8) 0.0209(10) -0.0034(7) -0.0027(9) -0.0093(8)
O7 0.0344(11) 0.0202(8) 0.0180(9) -0.0029(7) 0.0081(9) 0.0039(8)
O22 0.0372(12) 0.0297(9) 0.0228(10) 0.0038(8) -0.0124(9) -0.0113(9)
O8 0.0212(9) 0.0170(7) 0.0130(8) 0.0025(7) 0.0004(7) -0.0003(7)
C29 0.0322(15) 0.0316(12) 0.0131(12) -0.0038(11) 0.0023(11) 0.0010(12)
C6 0.0261(13) 0.0198(11) 0.0109(11) 0.0025(9) -0.0041(11) -0.0012(10)
C5 0.0232(12) 0.0174(10) 0.0082(11) 0.0024(9) -0.0049(10) 0.0022(10)
C10 0.0181(12) 0.0181(10) 0.0133(12) -0.0002(9) -0.0018(10) 0.0006(9)
C9 0.0184(12) 0.0162(10) 0.0111(11) -0.0002(9) -0.0002(10) -0.0001(9)
C11 0.0236(13) 0.0178(11) 0.0114(11) -0.0036(10) -0.0022(10) -0.0002(10)
C12 0.0245(13) 0.0158(10) 0.0151(12) -0.0010(9) -0.0038(11) -0.0017(10)
C13 0.0172(11) 0.0148(10) 0.0115(11) -0.0005(9) 0.0018(10) 0.0004(9)
C17 0.0195(12) 0.0176(10) 0.0107(12) -0.0027(9) -0.0013(10) -0.0017(9)
C20 0.0207(12) 0.0176(10) 0.0170(13) 0.0003(9) -0.0004(11) 0.0020(10)
C22 0.0228(13) 0.0182(10) 0.0174(13) -0.0009(10) -0.0041(11) -0.0026(9)
C23 0.0275(14) 0.0208(11) 0.0152(13) -0.0019(10) -0.0050(11) -0.0002(11)
C24 0.0419(16) 0.0193(10) 0.0130(12) -0.0017(10) -0.0031(12) 0.0068(11)
C25 0.053(2) 0.0218(11) 0.0194(14) -0.0007(11) 0.0066(14) -0.0016(13)
C27 0.055(2) 0.0531(18) 0.0198(15) 0.0018(14) 0.0017(15) -0.0286(17)
C4 0.0235(13) 0.0198(10) 0.0110(11) 0.0024(9) -0.0010(10) -0.0004(10)
C3 0.0278(13) 0.0164(10) 0.0132(12) 0.0016(9) -0.0068(11) -0.0016(10)
C2 0.0296(14) 0.0152(10) 0.0140(12) -0.0012(9) 0.0004(11) 0.0048(10)
C7 0.0259(13) 0.0169(10) 0.0112(12) -0.0002(9) 0.0007(11) 0.0004(9)
C8 0.0199(12) 0.0171(11) 0.0101(11) 0.0007(9) 0.0029(10) -0.0024(10)
C18 0.0225(13) 0.0234(11) 0.0165(12) 0.0012(10) -0.0057(11) -0.0019(10)
C1 0.0244(13) 0.0197(11) 0.0166(12) 0.0003(10) 0.0008(12) 0.0057(10)
C21 0.0296(14) 0.0174(10) 0.0159(12) 0.0008(10) -0.0033(11) 0.0016(10)
C28 0.049(2) 0.0421(16) 0.0170(14) 0.0003(12) -0.0081(15) 0.0123(15)
C26 0.075(3) 0.0435(17) 0.0293(18) 0.0143(14) 0.0013(18) -0.0098(18)
C16 0.0289(14) 0.0186(11) 0.0176(13) 0.0001(10) -0.0089(11) -0.0020(10)
C15 0.0338(14) 0.0165(10) 0.0143(12) -0.0012(9) -0.0074(11) -0.0027(10)
C14 0.0199(12) 0.0160(10) 0.0107(11) -0.0012(9) 0.0019(10) -0.0027(10)
C19 0.0227(13) 0.0216(11) 0.0198(13) 0.0018(10) 0.0049(11) 0.0041(11)

loop_
_atom_type_symbol
_atom_type_description
_atom_type_scat_dispersion_real
_atom_type_scat_dispersion_imag
_atom_type_scat_source
C C 0.0181 0.0091 'International Tables Vol C Tables 4.2.6.8 and 6.1.1.4'
H H 0.0000 0.0000 'International Tables Vol C Tables 4.2.6.8 and 6.1.1.4'
O O 0.0492 0.0322 'International Tables Vol C Tables 4.2.6.8 and 6.1.1.4'

loop_
_geom_angle_atom_site_label_1
_geom_angle_atom_site_label_2
_geom_angle_atom_site_label_3
_geom_angle
C6 O29 C29 114.73(19)
C7 O7 H7 109.5
C22 O22 C23 60.62(16)
C14 O8 C8 60.96(16)
O29 C29 H29A 109.5
O29 C29 H29B 109.5
H29A C29 H29B 109.5
O29 C29 H29C 109.5
H29A C29 H29C 109.5
H29B C29 H29C 109.5
O6 C6 O29 123.5(2)
O6 C6 C5 125.6(2)
O29 C6 C5 110.9(2)
C4 C5 C6 117.5(2)
C4 C5 C10 121.8(2)
C6 C5 C10 120.6(2)
C5 C10 C18 111.6(2)
C5 C10 C1 107.53(19)
C18 C10 C1 107.8(2)
C5 C10 C9 112.1(2)
C18 C10 C9 111.15(19)
C1 C10 C9 106.3(2)
C8 C9 C11 110.8(2)
C8 C9 C10 111.08(18)
C11 C9 C10 116.44(19)
C8 C9 H9 105.9
C11 C9 H9 105.9
C10 C9 H9 105.9
C12 C11 C9 110.5(2)
C12 C11 H11A 109.5
C9 C11 H11A 109.5
C12 C11 H11B 109.5
C9 C11 H11B 109.5
H11A C11 H11B 108.1
C11 C12 C13 113.0(2)
C11 C12 H12A 109.0
C13 C12 H12A 109.0
C11 C12 H12B 109.0
C13 C12 H12B 109.0
H12A C12 H12B 107.8
C19 C13 C12 110.7(2)
C19 C13 C14 108.8(2)
C12 C13 C14 110.0(2)
C19 C13 C17 111.7(2)
C12 C13 C17 114.0(2)
C14 C13 C17 101.24(18)
C16 C17 C20 112.5(2)
C16 C17 C13 104.15(19)
C20 C17 C13 118.63(19)
C16 C17 H17 107.0
C20 C17 H17 107.0
C13 C17 H17 107.0
C22 C20 C21 108.9(2)
C22 C20 C17 109.0(2)
C21 C20 C17 113.5(2)
C22 C20 H20 108.4
C21 C20 H20 108.4
C17 C20 H20 108.4
O22 C22 C23 60.04(16)
O22 C22 C20 117.7(2)
C23 C22 C20 123.9(2)
O22 C22 H22 114.7
C23 C22 H22 114.7
C20 C22 H22 114.7
O22 C23 C22 59.33(16)
O22 C23 C24 114.6(2)
C22 C23 C24 123.0(2)
O22 C23 H23 115.8
C22 C23 H23 115.8
C24 C23 H23 115.8
C23 C24 C28 108.5(3)
C23 C24 C25 112.7(2)
C28 C24 C25 112.1(2)
C23 C24 H24 107.8
C28 C24 H24 107.8
C25 C24 H24 107.8
C27 C25 C26 109.1(3)
C27 C25 C24 112.8(2)
C26 C25 C24 110.9(3)
C27 C25 H25 108.0
C26 C25 H25 108.0
C24 C25 H25 108.0
C25 C27 H27A 109.5
C25 C27 H27B 109.5
H27A C27 H27B 109.5
C25 C27 H27C 109.5
H27A C27 H27C 109.5
H27B C27 H27C 109.5
C5 C4 C3 122.9(2)
C5 C4 H4 118.6
C3 C4 H4 118.6
O3 C3 C4 119.9(3)
O3 C3 C2 122.8(2)
C4 C3 C2 117.2(2)
C3 C2 C1 110.3(2)
C3 C2 C7 109.0(2)
C1 C2 C7 110.3(2)
C3 C2 H2 109.1
C1 C2 H2 109.1
C7 C2 H2 109.1
O7 C7 C8 105.96(19)
O7 C7 C2 111.1(2)
C8 C7 C2 110.4(2)
O7 C7 H7A 109.7
C8 C7 H7A 109.7
C2 C7 H7A 109.7
O8 C8 C14 59.45(15)
O8 C8 C7 113.5(2)
C14 C8 C7 119.2(2)
O8 C8 C9 115.74(19)
C14 C8 C9 121.7(2)
C7 C8 C9 114.7(2)
C10 C18 H18A 109.5
C10 C18 H18B 109.5
H18A C18 H18B 109.5
C10 C18 H18C 109.5
H18A C18 H18C 109.5
H18B C18 H18C 109.5
C2 C1 C10 110.9(2)
C2 C1 H1A 109.5
C10 C1 H1A 109.5
C2 C1 H1B 109.5
C10 C1 H1B 109.5
H1A C1 H1B 108.0
C20 C21 H21A 109.5
C20 C21 H21B 109.5
H21A C21 H21B 109.5
C20 C21 H21C 109.5
H21A C21 H21C 109.5
H21B C21 H21C 109.5
C24 C28 H28A 109.5
C24 C28 H28B 109.5
H28A C28 H28B 109.5
C24 C28 H28C 109.5
H28A C28 H28C 109.5
H28B C28 H28C 109.5
C25 C26 H26A 109.5
C25 C26 H26B 109.5
H26A C26 H26B 109.5
C25 C26 H26C 109.5
H26A C26 H26C 109.5
H26B C26 H26C 109.5
C15 C16 C17 104.7(2)
C15 C16 H16A 110.8
C17 C16 H16A 110.8
C15 C16 H16B 110.8
C17 C16 H16B 110.8
H16A C16 H16B 108.9
C14 C15 C16 104.35(19)
C14 C15 H15A 110.9
C16 C15 H15A 110.9
C14 C15 H15B 110.9
C16 C15 H15B 110.9
H15A C15 H15B 108.9
O8 C14 C8 59.59(15)
O8 C14 C15 117.76(19)
C8 C14 C15 122.1(2)
O8 C14 C13 116.12(19)
C8 C14 C13 122.0(2)
C15 C14 C13 110.2(2)
C13 C19 H19A 109.5
C13 C19 H19B 109.5
H19A C19 H19B 109.5
C13 C19 H19C 109.5
H19A C19 H19C 109.5
H19B C19 H19C 109.5

loop_
_geom_bond_atom_site_label_1
_geom_bond_atom_site_label_2
_geom_bond_distance
O29 C6 1.345(3)
O29 C29 1.441(3)
O6 C6 1.199(3)
O3 C3 1.222(3)
O7 C7 1.420(3)
O7 H7 0.8400
O22 C22 1.444(3)
O22 C23 1.454(3)
O8 C14 1.455(3)
O8 C8 1.457(3)
C29 H29A 0.9800
C29 H29B 0.9800
C29 H29C 0.9800
C6 C5 1.502(3)
C5 C4 1.338(3)
C5 C10 1.529(3)
C10 C18 1.535(3)
C10 C1 1.540(3)
C10 C9 1.573(3)
C9 C8 1.519(3)
C9 C11 1.530(3)
C9 H9 1.0000
C11 C12 1.524(3)
C11 H11A 0.9900
C11 H11B 0.9900
C12 C13 1.535(4)
C12 H12A 0.9900
C12 H12B 0.9900
C13 C19 1.526(4)
C13 C14 1.544(3)
C13 C17 1.554(3)
C17 C16 1.539(3)
C17 C20 1.546(3)
C17 H17 1.0000
C20 C22 1.513(4)
C20 C21 1.522(3)
C20 H20 1.0000
C22 C23 1.463(3)
C22 H22 1.0000
C23 C24 1.512(4)
C23 H23 1.0000
C24 C28 1.530(4)
C24 C25 1.532(4)
C24 H24 1.0000
C25 C27 1.519(5)
C25 C26 1.528(4)
C25 H25 1.0000
C27 H27A 0.9800
C27 H27B 0.9800
C27 H27C 0.9800
C4 C3 1.475(4)
C4 H4 0.9500
C3 C2 1.504(4)
C2 C1 1.528(4)
C2 C7 1.554(3)
C2 H2 1.0000
C7 C8 1.515(3)
C7 H7A 1.0000
C8 C14 1.477(4)
C18 H18A 0.9800
C18 H18B 0.9800
C18 H18C 0.9800
C1 H1A 0.9900
C1 H1B 0.9900
C21 H21A 0.9800
C21 H21B 0.9800
C21 H21C 0.9800
C28 H28A 0.9800
C28 H28B 0.9800
C28 H28C 0.9800
C26 H26A 0.9800
C26 H26B 0.9800
C26 H26C 0.9800
C16 C15 1.536(3)
C16 H16A 0.9900
C16 H16B 0.9900
C15 C14 1.525(3)
C15 H15A 0.9900
C15 H15B 0.9900
C19 H19A 0.9800
C19 H19B 0.9800
C19 H19C 0.9800

loop_
_geom_hbond_atom_site_label_D
_geom_hbond_atom_site_label_H
_geom_hbond_atom_site_label_A
_geom_hbond_distance_DH
_geom_hbond_distance_HA
_geom_hbond_distance_DA
_geom_hbond_angle_DHA
_geom_hbond_site_symmetry_A
C22 H22 O29 1.00 2.61 3.540(3) 155.2 4_675
C29 H29B O22 0.98 2.57 3.199(4) 122.1 4_774
O7 H7 O3 0.84 2.01 2.824(2) 164.8 2_475
C22 H22 O29 1.00 2.61 3.540(3) 155.2 4_675
C29 H29B O22 0.98 2.57 3.199(4) 122.1 4_774
O7 H7 O3 0.84 2.01 2.824(2) 164.8 2_475
C22 H22 O29 1.00 2.61 3.540(3) 155.2 4_675
C29 H29B O22 0.98 2.57 3.199(4) 122.1 4_774
O7 H7 O3 0.84 2.01 2.824(2) 164.8 2_475
O7 H7 O3 0.84 2.01 2.824(2) 164.8 2_475
C29 H29B O22 0.98 2.57 3.199(4) 122.1 4_774
C22 H22 O29 1.00 2.61 3.540(3) 155.2 4_675
O7 H7 O3 0.84 2.01 2.824(2) 164.8 2_475
C29 H29B O22 0.98 2.57 3.199(4) 122.1 4_774
C22 H22 O29 1.00 2.61 3.540(3) 155.2 4_675

loop_
_geom_torsion_atom_site_label_1
_geom_torsion_atom_site_label_2
_geom_torsion_atom_site_label_3
_geom_torsion_atom_site_label_4
_geom_torsion
C29 O29 C6 O6 -5.8(4)
C29 O29 C6 C5 172.8(2)
O6 C6 C5 C4 150.4(3)
O29 C6 C5 C4 -28.2(3)
O6 C6 C5 C10 -28.2(4)
O29 C6 C5 C10 153.2(2)
C4 C5 C10 C18 145.1(2)
C6 C5 C10 C18 -36.3(3)
C4 C5 C10 C1 27.1(3)
C6 C5 C10 C1 -154.4(2)
C4 C5 C10 C9 -89.4(3)
C6 C5 C10 C9 89.1(3)
C5 C10 C9 C8 59.6(3)
C18 C10 C9 C8 -174.7(2)
C1 C10 C9 C8 -57.6(3)
C5 C10 C9 C11 -68.5(3)
C18 C10 C9 C11 57.2(3)
C1 C10 C9 C11 174.3(2)
C8 C9 C11 C12 50.5(3)
C10 C9 C11 C12 178.7(2)
C9 C11 C12 C13 -67.3(3)
C11 C12 C13 C19 -75.2(2)
C11 C12 C13 C14 45.1(3)
C11 C12 C13 C17 158.0(2)
C19 C13 C17 C16 79.6(2)
C12 C13 C17 C16 -154.1(2)
C14 C13 C17 C16 -36.0(2)
C19 C13 C17 C20 -46.4(3)
C12 C13 C17 C20 79.9(3)
C14 C13 C17 C20 -162.0(2)
C16 C17 C20 C22 60.1(3)
C13 C17 C20 C22 -178.0(2)
C16 C17 C20 C21 -178.3(2)
C13 C17 C20 C21 -56.5(3)
C23 O22 C22 C20 -115.1(3)
C21 C20 C22 O22 142.5(2)
C17 C20 C22 O22 -93.2(3)
C21 C20 C22 C23 71.6(3)
C17 C20 C22 C23 -164.1(2)
C22 O22 C23 C24 -115.2(3)
C20 C22 C23 O22 105.0(3)
O22 C22 C23 C24 101.1(3)
C20 C22 C23 C24 -153.9(3)
O22 C23 C24 C28 -72.0(3)
C22 C23 C24 C28 -140.2(3)
O22 C23 C24 C25 163.3(2)
C22 C23 C24 C25 95.1(3)
C23 C24 C25 C27 -53.7(3)
C28 C24 C25 C27 -176.4(3)
C23 C24 C25 C26 -176.4(3)
C28 C24 C25 C26 60.9(4)
C6 C5 C4 C3 -175.2(2)
C10 C5 C4 C3 3.4(4)
C5 C4 C3 O3 176.1(2)
C5 C4 C3 C2 -3.8(4)
O3 C3 C2 C1 153.1(2)
C4 C3 C2 C1 -27.0(3)
O3 C3 C2 C7 -85.7(3)
C4 C3 C2 C7 94.2(3)
C3 C2 C7 O7 174.77(19)
C1 C2 C7 O7 -64.0(3)
C3 C2 C7 C8 -67.9(3)
C1 C2 C7 C8 53.2(3)
C14 O8 C8 C7 111.1(2)
C14 O8 C8 C9 -113.1(2)
O7 C7 C8 O8 -153.96(19)
C2 C7 C8 O8 85.6(3)
O7 C7 C8 C14 -87.0(3)
C2 C7 C8 C14 152.5(2)
O7 C7 C8 C9 69.8(2)
C2 C7 C8 C9 -50.6(3)
C11 C9 C8 O8 49.9(3)
C10 C9 C8 O8 -81.2(2)
C11 C9 C8 C14 -18.7(3)
C10 C9 C8 C14 -149.8(2)
C11 C9 C8 C7 -174.9(2)
C10 C9 C8 C7 54.0(3)
C3 C2 C1 C10 58.4(3)
C7 C2 C1 C10 -62.0(3)
C5 C10 C1 C2 -57.4(3)
C18 C10 C1 C2 -177.9(2)
C9 C10 C1 C2 62.8(3)
C20 C17 C16 C15 169.0(2)
C13 C17 C16 C15 39.2(3)
C17 C16 C15 C14 -25.5(3)
C8 O8 C14 C15 -112.8(2)
C8 O8 C14 C13 113.4(2)
C7 C8 C14 O8 -101.6(2)
C9 C8 C14 O8 103.2(2)
O8 C8 C14 C15 105.6(2)
C7 C8 C14 C15 4.0(4)
C9 C8 C14 C15 -151.2(2)
O8 C8 C14 C13 -103.6(2)
C7 C8 C14 C13 154.8(2)
C9 C8 C14 C13 -0.4(4)
C16 C15 C14 O8 -133.7(2)
C16 C15 C14 C8 156.5(2)
C16 C15 C14 C13 2.6(3)
C19 C13 C14 O8 40.1(3)
C12 C13 C14 O8 -81.2(3)
C17 C13 C14 O8 157.9(2)
C19 C13 C14 C8 109.1(3)
C12 C13 C14 C8 -12.2(3)
C17 C13 C14 C8 -133.1(2)
C19 C13 C14 C15 -97.0(2)
C12 C13 C14 C15 141.6(2)
C17 C13 C14 C15 20.7(3)
